data_4300410
_journal_name_full 'Inorganic Chemistry'
_journal_paper_doi 10.1021/ic051151b
_journal_year 2006
_chemical_formula_sum 'C18 H30 F12 N5 O4 P2 Ru S4'
_chemical_formula_weight 899.72
_space_group_IT_number 2
_symmetry_cell_setting triclinic
_symmetry_space_group_name_Hall '-P 1'
_symmetry_space_group_name_H-M 'P -1'
_cell_angle_alpha 68.837(8)
_cell_angle_beta 72.709(9)
_cell_angle_gamma 71.477(8)
_cell_formula_units_Z 2
_cell_length_a 11.398(5)
_cell_length_b 12.470(6)
_cell_length_c 16.302(7)
_cell_measurement_temperature 150(2)
_cell_volume 2004.8(15)
_diffrn_ambient_temperature 150(2)
_exptl_crystal_density_diffrn 1.490
_cod_depositor_comments
;
The following automatic conversions were performed:
'_symmetry_cell_setting' value 'Triclinic' changed to 'triclinic'
according to '/home/saulius/struct/CIF-dictionaries/cif_core.dic'
dictionary named 'cif_core.dic' version 2.4.1 from 2010-06-29.

Automatic conversion script
Id: cif_fix_enum 1527 2010-12-29 10:47:43Z saulius 
;
_cod_database_code 4300410

loop_
_symmetry_equiv_pos_as_xyz
'x, y, z'
'-x, -y, -z'

loop_
_atom_site_label
_atom_site_type_symbol
_atom_site_fract_x
_atom_site_fract_y
_atom_site_fract_z
_atom_site_U_iso_or_equiv
_atom_site_adp_type
_atom_site_occupancy
_atom_site_symmetry_multiplicity
_atom_site_calc_flag
_atom_site_refinement_flags
_atom_site_disorder_assembly
_atom_site_disorder_group
Ru1 Ru 0.63045(6) 0.77272(6) 0.65869(4) 0.0236(2) Uani 1 1 d . . .
S1 S 0.8143(2) 0.7573(3) 0.54795(15) 0.0469(7) Uani 1 1 d . . .
S2 S 0.7302(2) 0.8631(2) 0.70960(13) 0.0298(5) Uani 1 1 d . . .
S3 S 0.4538(2) 0.7876(2) 0.77586(13) 0.0330(5) Uani 1 1 d . . .
S4 S 0.7110(2) 0.5916(2) 0.75571(13) 0.0320(5) Uani 1 1 d . . .
N1 N 0.5376(6) 0.6970(6) 0.6098(4) 0.0227(15) Uani 1 1 d . . .
N2 N 0.5528(6) 0.9160(6) 0.5668(4) 0.0246(15) Uani 1 1 d . . .
N3 N 0.4318(6) 0.9751(6) 0.4554(4) 0.0237(15) Uani 1 1 d . . .
C1 C 0.9156(9) 0.8351(9) 0.5679(6) 0.048(3) Uani 1 1 d . . .
H1A H 0.9724 0.7769 0.6078 0.057 Uiso 1 1 calc R . .
H1B H 0.9688 0.8702 0.5100 0.057 Uiso 1 1 calc R . .
C2 C 0.8347(8) 0.9321(8) 0.6108(6) 0.037(2) Uani 1 1 d . . .
H2A H 0.7854 0.9963 0.5684 0.045 Uiso 1 1 calc R . .
H2B H 0.8887 0.9660 0.6275 0.045 Uiso 1 1 calc R . .
C3 C 0.6211(9) 0.9880(9) 0.7420(6) 0.040(2) Uani 1 1 d . . .
H3A H 0.6680 1.0331 0.7545 0.048 Uiso 1 1 calc R . .
H3B H 0.5787 1.0410 0.6919 0.048 Uiso 1 1 calc R . .
C4 C 0.5230(10) 0.9495(12) 0.8243(7) 0.058(3) Uani 1 1 d . . .
H4A H 0.5658 0.8804 0.8678 0.070 Uiso 1 1 calc R . .
H4B H 0.4857 1.0143 0.8525 0.070 Uiso 1 1 calc R . .
C5 C 0.4214(11) 0.9179(10) 0.8086(7) 0.055(3) Uani 1 1 d . . .
H5A H 0.3839 0.9855 0.7615 0.066 Uiso 1 1 calc R . .
H5B H 0.3553 0.9102 0.8644 0.066 Uiso 1 1 calc R . .
C6 C 0.4988(10) 0.6644(9) 0.8722(6) 0.050(3) Uani 1 1 d . . .
H6A H 0.4602 0.6895 0.9273 0.060 Uiso 1 1 calc R . .
H6B H 0.4638 0.5982 0.8780 0.060 Uiso 1 1 calc R . .
C7 C 0.6484(11) 0.6175(9) 0.8658(6) 0.054(3) Uani 1 1 d . . .
H7A H 0.6683 0.5434 0.9145 0.065 Uiso 1 1 calc R . .
H7B H 0.6844 0.6774 0.8700 0.065 Uiso 1 1 calc R . .
C8 C 0.8765(9) 0.5761(9) 0.7378(7) 0.048(3) Uani 1 1 d . . .
H8A H 0.8908 0.6504 0.7378 0.058 Uiso 1 1 calc R . .
H8B H 0.9087 0.5120 0.7888 0.058 Uiso 1 1 calc R . .
C9 C 0.9498(11) 0.5497(11) 0.6543(8) 0.064(3) Uani 1 1 d . . .
H9A H 1.0318 0.5704 0.6408 0.077 Uiso 1 1 calc R . .
H9B H 0.9682 0.4629 0.6662 0.077 Uiso 1 1 calc R . .
C10 C 0.8994(11) 0.6040(10) 0.5744(7) 0.058(3) Uani 1 1 d . . .
H10A H 0.8421 0.5570 0.5770 0.069 Uiso 1 1 calc R . .
H10B H 0.9708 0.5954 0.5230 0.069 Uiso 1 1 calc R . .
C11 C 0.5309(8) 0.5842(7) 0.6347(5) 0.031(2) Uani 1 1 d . . .
H11 H 0.5807 0.5276 0.6760 0.037 Uiso 1 1 calc R . .
C12 C 0.4551(8) 0.5442(8) 0.6038(5) 0.033(2) Uani 1 1 d . . .
H12 H 0.4523 0.4632 0.6242 0.040 Uiso 1 1 calc R . .
C13 C 0.3858(8) 0.6254(8) 0.5436(5) 0.034(2) Uani 1 1 d . . .
H13 H 0.3319 0.6019 0.5221 0.041 Uiso 1 1 calc R . .
C14 C 0.3937(8) 0.7414(8) 0.5138(5) 0.031(2) Uani 1 1 d . . .
H14 H 0.3476 0.7979 0.4702 0.037 Uiso 1 1 calc R . .
C15 C 0.4689(7) 0.7751(7) 0.5475(4) 0.0221(17) Uani 1 1 d . . .
C16 C 0.4844(8) 0.8927(7) 0.5216(5) 0.0275(19) Uani 1 1 d . . .
P1 P 0.1825(2) 0.7374(2) 0.34260(16) 0.0390(6) Uani 1 1 d . . .
P2 P 0.8174(3) 0.8296(3) 0.97050(17) 0.0513(8) Uani 1 1 d D . .
F1 F 0.2116(9) 0.6654(6) 0.2746(5) 0.100(3) Uani 1 1 d . . .
F2 F 0.3290(5) 0.7181(6) 0.3325(4) 0.0673(19) Uani 1 1 d . . .
F3 F 0.1788(7) 0.6227(6) 0.4252(4) 0.0703(19) Uani 1 1 d . . .
F4 F 0.1622(6) 0.8088(6) 0.4096(4) 0.074(2) Uani 1 1 d . . .
F5 F 0.0363(6) 0.7605(8) 0.3544(5) 0.086(2) Uani 1 1 d . . .
F6 F 0.1829(6) 0.8550(5) 0.2614(4) 0.0618(17) Uani 1 1 d . . .
F7 F 0.7156(7) 0.7585(7) 0.9862(5) 0.079(2) Uani 1 1 d . A .
F8 F 0.7953(16) 0.9210(12) 0.8763(8) 0.067(4) Uiso 0.481(11) 1 d PDU A 1
F8' F 0.7410(15) 0.9418(11) 0.9093(10) 0.078(4) Uiso 0.519(11) 1 d PDU A 2
F9 F 0.8991(11) 0.7585(11) 0.8999(8) 0.158(5) Uani 1 1 d . A .
F10 F 0.9277(8) 0.8909(8) 0.9519(5) 0.101(3) Uani 1 1 d D A .
F11 F 0.9110(16) 0.7120(13) 1.0156(13) 0.090(4) Uiso 0.481(11) 1 d PDU A 1
F11' F 0.8576(18) 0.7328(14) 1.0570(10) 0.097(4) Uiso 0.519(11) 1 d PDU A 2
F12 F 0.7647(18) 0.8605(18) 1.0587(10) 0.092(4) Uiso 0.481(11) 1 d PDU A 1
F12' F 0.7268(15) 0.9134(15) 1.0269(11) 0.098(4) Uiso 0.519(11) 1 d PDU A 2
C1S C 0.8112(12) 0.7374(13) 0.2668(8) 0.076(4) Uani 1 1 d . A .
H1S1 H 0.8356 0.6733 0.2394 0.114 Uiso 1 1 calc R . .
H1S2 H 0.8839 0.7398 0.2859 0.114 Uiso 1 1 calc R . .
H1S3 H 0.7835 0.8130 0.2228 0.114 Uiso 1 1 calc R . .
C2S C 0.0896(10) 0.9357(11) 0.7561(6) 0.062(3) Uani 1 1 d . . .
H2S1 H 0.0227 1.0070 0.7604 0.092 Uiso 1 1 calc R . .
H2S2 H 0.1421 0.9164 0.7998 0.092 Uiso 1 1 calc R . .
H2S3 H 0.0515 0.8696 0.7691 0.092 Uiso 1 1 calc R . .
N1S N 0.7113(8) 0.7175(9) 0.3422(6) 0.054(2) Uani 1 1 d D . .
N2S N 0.1678(10) 0.9565(9) 0.6656(6) 0.062(3) Uani 1 1 d . . .
O1S O 0.637(2) 0.8107(16) 0.3468(14) 0.094(5) Uiso 0.481(11) 1 d PDU A 1
O1S' O 0.6026(14) 0.7617(15) 0.3239(10) 0.068(4) Uiso 0.519(11) 1 d PDU A 2
O2S O 0.7242(10) 0.6426(9) 0.4098(6) 0.089(3) Uani 1 1 d . A .
O3S O 0.2624(9) 0.9948(9) 0.6502(5) 0.083(3) Uani 1 1 d . . .
O4S O 0.1367(9) 0.9368(9) 0.6104(5) 0.086(3) Uani 1 1 d . . .

loop_
_atom_site_aniso_label
_atom_site_aniso_U_11
_atom_site_aniso_U_22
_atom_site_aniso_U_33
_atom_site_aniso_U_23
_atom_site_aniso_U_13
_atom_site_aniso_U_12
Ru1 0.0252(4) 0.0280(4) 0.0191(3) -0.0120(3) -0.0062(2) -0.0010(3)
S1 0.0313(13) 0.0693(19) 0.0343(12) -0.0252(13) -0.0005(10) 0.0013(13)
S2 0.0331(12) 0.0333(13) 0.0279(11) -0.0125(9) -0.0115(9) -0.0052(10)
S3 0.0334(13) 0.0367(13) 0.0222(10) -0.0106(9) -0.0030(9) -0.0001(10)
S4 0.0344(13) 0.0319(13) 0.0298(11) -0.0106(10) -0.0120(9) -0.0013(10)
N1 0.022(4) 0.027(4) 0.018(3) -0.008(3) -0.002(3) -0.005(3)
N2 0.035(4) 0.022(4) 0.016(3) -0.006(3) 0.000(3) -0.009(3)
N3 0.028(4) 0.030(4) 0.014(3) -0.009(3) -0.006(3) -0.003(3)
C1 0.042(6) 0.041(6) 0.036(5) 0.002(5) 0.001(4) -0.002(5)
C2 0.035(5) 0.041(6) 0.033(5) -0.008(4) -0.002(4) -0.014(5)
C3 0.046(6) 0.049(6) 0.028(5) -0.021(4) -0.005(4) -0.004(5)
C4 0.041(6) 0.084(9) 0.056(7) -0.029(6) -0.009(5) -0.016(6)
C5 0.068(7) 0.054(7) 0.045(6) -0.039(5) -0.001(5) 0.003(6)
C6 0.060(7) 0.048(6) 0.039(5) -0.014(5) -0.004(5) -0.013(6)
C7 0.097(9) 0.036(6) 0.034(5) -0.005(5) -0.023(5) -0.018(6)
C8 0.042(6) 0.028(5) 0.061(6) -0.002(5) -0.022(5) 0.007(5)
C9 0.050(7) 0.056(8) 0.079(8) -0.026(7) -0.004(6) -0.005(6)
C10 0.053(7) 0.055(7) 0.066(7) -0.037(6) 0.002(6) -0.006(6)
C11 0.043(5) 0.023(5) 0.027(4) -0.006(4) -0.014(4) -0.004(4)
C12 0.046(6) 0.027(5) 0.029(4) -0.009(4) -0.010(4) -0.009(4)
C13 0.033(5) 0.043(6) 0.037(5) -0.028(4) -0.013(4) -0.002(4)
C14 0.041(5) 0.034(5) 0.022(4) -0.009(4) -0.005(4) -0.013(4)
C15 0.023(4) 0.026(4) 0.014(3) -0.006(3) 0.001(3) -0.005(4)
C16 0.035(5) 0.030(5) 0.018(4) -0.014(4) -0.003(3) -0.003(4)
P1 0.0450(15) 0.0371(14) 0.0427(14) -0.0237(12) -0.0128(11) -0.0027(12)
P2 0.0551(18) 0.0622(19) 0.0382(14) -0.0093(13) -0.0171(12) -0.0151(16)
F1 0.186(9) 0.059(4) 0.075(5) -0.046(4) -0.053(5) -0.002(5)
F2 0.040(3) 0.083(5) 0.051(4) -0.005(3) -0.011(3) 0.008(3)
F3 0.097(5) 0.062(4) 0.061(4) -0.005(3) -0.022(4) -0.042(4)
F4 0.074(5) 0.087(5) 0.089(5) -0.069(4) -0.016(4) -0.009(4)
F5 0.053(4) 0.119(7) 0.090(5) -0.012(5) -0.036(4) -0.027(4)
F6 0.061(4) 0.042(4) 0.076(4) -0.003(3) -0.033(3) -0.004(3)
F7 0.069(5) 0.098(6) 0.083(5) -0.038(4) -0.004(4) -0.035(4)
F9 0.128(8) 0.157(11) 0.196(11) -0.118(10) 0.056(8) -0.048(8)
F10 0.102(6) 0.135(8) 0.091(6) -0.019(5) -0.033(5) -0.066(6)
C1S 0.072(9) 0.082(10) 0.059(7) -0.011(7) -0.006(6) -0.018(8)
C2S 0.045(6) 0.074(8) 0.037(5) -0.012(6) 0.002(5) 0.011(6)
N1S 0.040(5) 0.060(6) 0.059(6) -0.030(5) -0.006(4) 0.004(5)
N2S 0.049(6) 0.075(7) 0.037(5) -0.024(5) -0.008(4) 0.028(6)
O2S 0.122(8) 0.080(7) 0.046(5) -0.002(5) -0.018(5) -0.016(6)
O3S 0.058(6) 0.112(8) 0.045(5) -0.015(5) -0.010(4) 0.013(6)
O4S 0.091(7) 0.116(8) 0.041(4) -0.034(5) -0.020(4) 0.008(6)

loop_
_geom_bond_atom_site_label_1
_geom_bond_atom_site_label_2
_geom_bond_distance
_geom_bond_site_symmetry_2
_geom_bond_publ_flag
Ru1 N2 2.017(6) . ?
Ru1 N1 2.080(6) . ?
Ru1 S2 2.303(2) . ?
Ru1 S4 2.326(2) . ?
Ru1 S1 2.331(2) . ?
Ru1 S3 2.338(2) . ?
S1 C10 1.805(11) . ?
S1 C1 1.882(11) . ?
S2 C3 1.796(9) . ?
S2 C2 1.807(9) . ?
S3 C5 1.784(10) . ?
S3 C6 1.824(10) . ?
S4 C8 1.779(10) . ?
S4 C7 1.829(9) . ?
N1 C11 1.336(11) . ?
N1 C15 1.367(9) . ?
N2 N3 1.328(9) 2_676 ?
N2 C16 1.371(10) . ?
N3 N2 1.328(9) 2_676 ?
N3 C16 1.331(10) . ?
C1 C2 1.523(12) . ?
C3 C4 1.504(14) . ?
C4 C5 1.450(15) . ?
C6 C7 1.601(15) . ?
C8 C9 1.461(14) . ?
C9 C10 1.430(15) . ?
C11 C12 1.402(12) . ?
C12 C13 1.359(11) . ?
C13 C14 1.374(12) . ?
C14 C15 1.374(11) . ?
C15 C16 1.425(12) . ?
P1 F5 1.563(7) . ?
P1 F4 1.569(6) . ?
P1 F1 1.567(6) . ?
P1 F3 1.573(7) . ?
P1 F2 1.576(7) . ?
P1 F6 1.582(6) . ?
P2 F12 1.522(12) . ?
P2 F8' 1.563(11) . ?
P2 F12' 1.565(12) . ?
P2 F11' 1.569(11) . ?
P2 F10 1.572(7) . ?
P2 F8 1.583(11) . ?
P2 F7 1.585(8) . ?
P2 F11 1.589(12) . ?
P2 F9 1.599(10) . ?
C1S N1S 1.413(15) . ?
C2S N2S 1.459(13) . ?
N1S O2S 1.172(11) . ?
N1S O1S 1.214(17) . ?
N1S O1S' 1.262(15) . ?
N2S O4S 1.184(12) . ?
N2S O3S 1.238(13) . ?
